data_2238286
loop_
_publ_author_name
'Huang, Xin-Ping'
'Wang, Bo-Zhou'
'Li, Dong-Ping'
'Ng, Seik Weng'

_publ_section_title
;
 Carbamoyl(diaminomethylidene)azanium
 3-nitro-5-oxo-4,5-dihydro-1<i>H</i>-1,2,4-triazol-4-ide
;
_journal_coeditor_code XU5702
_journal_issue 7
_journal_name_full 'Acta Crystallographica Section E'
_journal_page_first o1086
_journal_paper_doi 10.1107/S1600536813015699
_journal_volume 69
_journal_year 2013
_chemical_formula_iupac 'C2 H7 N4 O +, C2 H N4 O3 -'
_chemical_formula_moiety 'C2 H7 N4 O +, C2 H N4 O3 -'
_chemical_formula_sum 'C4 H8 N8 O4'
_chemical_formula_weight 232.18
_chemical_name_systematic
;
Carbamoyl(diaminomethylidene)azanium
3-nitro-5-oxo-4,5-dihydro-1<i>H</i>-1,2,4-triazol-4-ide
;
_space_group_IT_number 14
_symmetry_cell_setting monoclinic
_symmetry_space_group_name_Hall '-P 2yn'
_symmetry_space_group_name_H-M 'P 1 21/n 1'
_atom_sites_solution_hydrogens geom
_atom_sites_solution_primary direct
_atom_sites_solution_secondary difmap
_audit_creation_method SHELXL-97
_cell_angle_alpha 90.00
_cell_angle_beta 94.143(3)
_cell_angle_gamma 90.00
_cell_formula_units_Z 4
_cell_length_a 3.7100(5)
_cell_length_b 13.4195(19)
_cell_length_c 18.033(3)
_cell_measurement_reflns_used 976
_cell_measurement_temperature 293(2)
_cell_measurement_theta_max 24.8288
_cell_measurement_theta_min 2.2646
_cell_volume 895.5(2)
_computing_cell_refinement 'SAINT (Bruker, 2007)'
_computing_data_collection 'APEX2 (Bruker, 2007)'
_computing_data_reduction 'SAINT (Bruker, 2007)'
_computing_molecular_graphics 'X-SEED (Barbour, 2001)'
_computing_publication_material 'publCIF (Westrip, 2010)'
_computing_structure_refinement 'SHELXL97 (Sheldrick, 2008)'
_computing_structure_solution 'SHELXS97 (Sheldrick, 2008)'
_diffrn_ambient_temperature 293(2)
_diffrn_measured_fraction_theta_full 0.991
_diffrn_measured_fraction_theta_max 0.991
_diffrn_measurement_device_type 'Bruker SMART APEX'
_diffrn_measurement_method '\w scans'
_diffrn_radiation_monochromator graphite
_diffrn_radiation_source 'fine-focus sealed tube'
_diffrn_radiation_type MoK\a
_diffrn_radiation_wavelength 0.71073
_diffrn_reflns_av_R_equivalents 0.0349
_diffrn_reflns_av_sigmaI/netI 0.0524
_diffrn_reflns_limit_h_max 4
_diffrn_reflns_limit_h_min -4
_diffrn_reflns_limit_k_max 17
_diffrn_reflns_limit_k_min -14
_diffrn_reflns_limit_l_max 21
_diffrn_reflns_limit_l_min -22
_diffrn_reflns_number 5217
_diffrn_reflns_theta_full 27.50
_diffrn_reflns_theta_max 27.50
_diffrn_reflns_theta_min 1.89
_diffrn_standards_decay_% 0
_diffrn_standards_interval_count 0
_diffrn_standards_interval_time 0
_diffrn_standards_number 0
_exptl_absorpt_coefficient_mu 0.151
_exptl_absorpt_correction_type none
_exptl_crystal_colour yellow
_exptl_crystal_density_diffrn 1.722
_exptl_crystal_density_method 'not measured'
_exptl_crystal_description prism
_exptl_crystal_F_000 480
_exptl_crystal_size_max 0.30
_exptl_crystal_size_mid 0.30
_exptl_crystal_size_min 0.20
_refine_diff_density_max 0.167
_refine_diff_density_min -0.233
_refine_ls_extinction_method none
_refine_ls_goodness_of_fit_ref 1.002
_refine_ls_hydrogen_treatment refall
_refine_ls_matrix_type full
_refine_ls_number_parameters 177
_refine_ls_number_reflns 2032
_refine_ls_number_restraints 0
_refine_ls_restrained_S_all 1.002
_refine_ls_R_factor_all 0.0796
_refine_ls_R_factor_gt 0.0435
_refine_ls_shift/su_max 0.001
_refine_ls_shift/su_mean 0.001
_refine_ls_structure_factor_coef Fsqd
_refine_ls_weighting_details 'calc w=1/[\s^2^(Fo^2^)+(0.0564P)^2^] where P=(Fo^2^+2Fc^2^)/3'
_refine_ls_weighting_scheme calc
_refine_ls_wR_factor_gt 0.0979
_refine_ls_wR_factor_ref 0.1164
_reflns_number_gt 1297
_reflns_number_total 2032
_reflns_threshold_expression I>2\s(I)
_cod_data_source_file xu5702.cif
_cod_data_source_block I
_cod_original_sg_symbol_H-M 'P 21/n'
_cod_database_code 2238286
_cod_database_fobs_code 2238286

loop_
_symmetry_equiv_pos_as_xyz
'x, y, z'
'x+1/2, -y+1/2, z+1/2'
'-x, -y, -z'
'-x-1/2, y-1/2, -z-1/2'

loop_
_atom_site_type_symbol
_atom_site_label
_atom_site_fract_x
_atom_site_fract_y
_atom_site_fract_z
_atom_site_U_iso_or_equiv
_atom_site_adp_type
_atom_site_calc_flag
_atom_site_occupancy
_atom_site_symmetry_multiplicity
O O1 0.3898(4) 0.79686(10) 0.74934(8) 0.0387(4) Uani d 1 1
O O2 0.9393(5) 0.48678(10) 0.86971(9) 0.0526(5) Uani d 1 1
O O3 1.2361(4) 0.56912(12) 0.95758(9) 0.0502(5) Uani d 1 1
O O4 0.0042(5) 0.49420(10) 0.59852(8) 0.0429(4) Uani d 1 1
N N1 0.7380(5) 0.80376(12) 0.86167(9) 0.0309(4) Uani d 1 1
N N2 0.9228(5) 0.73874(11) 0.90892(8) 0.0301(4) Uani d 1 1
N N3 0.6699(5) 0.65784(11) 0.80734(9) 0.0288(4) Uani d 1 1
N N4 1.0257(5) 0.56440(12) 0.90216(9) 0.0343(4) Uani d 1 1
N N5 0.3102(5) 0.50638(14) 0.71153(9) 0.0356(5) Uani d 1 1
N N6 0.1708(5) 0.64808(12) 0.64482(9) 0.0304(4) Uani d 1 1
N N7 -0.1373(5) 0.66445(15) 0.52843(10) 0.0364(5) Uani d 1 1
N N8 0.0601(6) 0.80164(14) 0.59459(12) 0.0465(6) Uani d 1 1
C C1 0.8697(5) 0.65588(13) 0.87193(10) 0.0257(4) Uani d 1 1
C C2 0.5814(5) 0.75613(14) 0.80084(10) 0.0281(5) Uani d 1 1
C C3 0.1543(6) 0.54422(14) 0.64972(10) 0.0291(5) Uani d 1 1
C C4 0.0251(6) 0.70408(14) 0.58795(10) 0.0283(4) Uani d 1 1
H H1 0.703(6) 0.8651(17) 0.8753(12) 0.042(6) Uiso d 1 1
H H2 0.434(6) 0.5511(18) 0.7446(12) 0.046(7) Uiso d 1 1
H H3 0.290(7) 0.440(2) 0.7190(14) 0.064(8) Uiso d 1 1
H H4 0.257(7) 0.6841(19) 0.6834(13) 0.053(7) Uiso d 1 1
H H5 0.177(8) 0.8310(19) 0.6379(16) 0.076(9) Uiso d 1 1
H H6 -0.034(7) 0.8406(18) 0.5601(13) 0.052(7) Uiso d 1 1
H H7 -0.248(6) 0.7032(18) 0.4929(13) 0.051(7) Uiso d 1 1
H H8 -0.162(6) 0.6015(18) 0.5248(13) 0.046(7) Uiso d 1 1

loop_
_atom_site_aniso_label
_atom_site_aniso_U_11
_atom_site_aniso_U_22
_atom_site_aniso_U_33
_atom_site_aniso_U_12
_atom_site_aniso_U_13
_atom_site_aniso_U_23
O1 0.0502(10) 0.0337(8) 0.0302(8) 0.0054(7) -0.0120(7) 0.0002(6)
O2 0.0776(13) 0.0250(8) 0.0544(10) 0.0059(8) -0.0017(9) -0.0022(7)
O3 0.0493(10) 0.0527(10) 0.0459(10) 0.0033(8) -0.0145(8) 0.0133(8)
O4 0.0670(11) 0.0287(8) 0.0307(8) -0.0121(7) -0.0130(7) 0.0012(6)
N1 0.0418(11) 0.0222(8) 0.0274(9) 0.0024(8) -0.0054(8) -0.0039(7)
N2 0.0362(11) 0.0268(8) 0.0262(9) 0.0003(7) -0.0050(7) -0.0025(7)
N3 0.0338(10) 0.0244(9) 0.0272(9) 0.0000(7) -0.0036(7) -0.0030(7)
N4 0.0375(11) 0.0305(9) 0.0348(10) 0.0012(8) 0.0027(8) 0.0045(8)
N5 0.0521(12) 0.0251(9) 0.0276(10) -0.0028(9) -0.0099(9) 0.0016(8)
N6 0.0434(11) 0.0234(8) 0.0231(9) -0.0028(8) -0.0071(8) -0.0013(7)
N7 0.0484(12) 0.0306(10) 0.0283(10) -0.0027(9) -0.0103(9) 0.0033(8)
N8 0.0717(16) 0.0240(10) 0.0413(12) 0.0037(10) -0.0129(11) 0.0019(9)
C1 0.0271(11) 0.0260(10) 0.0238(10) 0.0004(8) 0.0004(8) -0.0009(8)
C2 0.0341(12) 0.0246(10) 0.0252(10) -0.0009(8) -0.0014(9) -0.0020(8)
C3 0.0362(12) 0.0263(10) 0.0244(10) -0.0025(9) -0.0002(9) -0.0013(8)
C4 0.0313(11) 0.0275(10) 0.0263(10) -0.0003(9) 0.0024(8) 0.0003(8)

loop_
_atom_type_symbol
_atom_type_description
_atom_type_scat_dispersion_real
_atom_type_scat_dispersion_imag
_atom_type_scat_source
C C 0.0033 0.0016 'International Tables Vol C Tables 4.2.6.8 and 6.1.1.4'
H H 0.0000 0.0000 'International Tables Vol C Tables 4.2.6.8 and 6.1.1.4'
N N 0.0061 0.0033 'International Tables Vol C Tables 4.2.6.8 and 6.1.1.4'
O O 0.0106 0.0060 'International Tables Vol C Tables 4.2.6.8 and 6.1.1.4'

loop_
_geom_angle_atom_site_label_1
_geom_angle_atom_site_label_2
_geom_angle_atom_site_label_3
_geom_angle
C2 N1 N2 111.56(15)
C2 N1 H1 127.4(15)
N2 N1 H1 120.3(15)
C1 N2 N1 100.07(14)
C1 N3 C2 102.08(15)
O3 N4 O2 124.25(18)
O3 N4 C1 118.53(17)
O2 N4 C1 117.21(17)
C3 N5 H2 117.0(14)
C3 N5 H3 118.0(17)
H2 N5 H3 125(2)
C4 N6 C3 125.80(17)
C4 N6 H4 113.2(16)
C3 N6 H4 120.6(16)
C4 N7 H7 120.5(15)
C4 N7 H8 120.5(16)
H7 N7 H8 119(2)
C4 N8 H5 121.4(16)
C4 N8 H6 120.0(16)
H5 N8 H6 118(2)
N2 C1 N3 118.90(16)
N2 C1 N4 119.28(17)
N3 C1 N4 121.82(16)
O1 C2 N3 127.31(18)
O1 C2 N1 125.30(18)
N3 C2 N1 107.39(16)
O4 C3 N5 124.49(19)
O4 C3 N6 120.77(18)
N5 C3 N6 114.74(18)
N7 C4 N8 121.0(2)
N7 C4 N6 122.19(18)
N8 C4 N6 116.81(19)

loop_
_geom_bond_atom_site_label_1
_geom_bond_atom_site_label_2
_geom_bond_distance
O1 C2 1.253(2)
O2 N4 1.226(2)
O3 N4 1.224(2)
O4 C3 1.240(2)
N1 C2 1.363(2)
N1 N2 1.369(2)
N1 H1 0.87(2)
N2 C1 1.304(2)
N3 C1 1.335(2)
N3 C2 1.362(2)
N4 C1 1.447(2)
N5 C3 1.320(2)
N5 H2 0.94(2)
N5 H3 0.90(3)
N6 C4 1.352(2)
N6 C3 1.398(2)
N6 H4 0.89(2)
N7 C4 1.306(3)
N7 H7 0.90(2)
N7 H8 0.85(2)
N8 C4 1.320(3)
N8 H5 0.95(3)
N8 H6 0.87(2)

loop_
_geom_hbond_atom_site_label_D
_geom_hbond_atom_site_label_H
_geom_hbond_atom_site_label_A
_geom_hbond_site_symmetry_A
_geom_hbond_distance_DH
_geom_hbond_distance_HA
_geom_hbond_distance_DA
_geom_hbond_angle_DHA
N1 H1 O4 4_667 0.87(2) 1.97(2) 2.819(2) 166(2)
N5 H2 N3 . 0.94(2) 1.99(3) 2.926(3) 173(2)
N5 H3 O1 4_657 0.90(3) 2.13(3) 3.005(2) 164(2)
N6 H4 O1 . 0.89(2) 1.96(2) 2.824(2) 163(2)
N8 H5 O1 . 0.95(3) 2.15(3) 2.966(3) 142(2)
N8 H6 O3 2_364 0.87(2) 2.32(3) 3.183(3) 173(2)
N7 H7 N2 2_364 0.90(2) 2.03(3) 2.913(2) 166(2)
N7 H8 O4 . 0.85(2) 2.02(2) 2.645(2) 129(2)

loop_
_geom_torsion_atom_site_label_1
_geom_torsion_atom_site_label_2
_geom_torsion_atom_site_label_3
_geom_torsion_atom_site_label_4
_geom_torsion
C2 N1 N2 C1 1.2(2)
N1 N2 C1 N3 -1.0(2)
N1 N2 C1 N4 179.47(16)
C2 N3 C1 N2 0.4(2)
C2 N3 C1 N4 179.90(17)
O3 N4 C1 N2 -7.9(3)
O2 N4 C1 N2 172.69(18)
O3 N4 C1 N3 172.61(18)
O2 N4 C1 N3 -6.8(3)
C1 N3 C2 O1 -179.1(2)
C1 N3 C2 N1 0.4(2)
N2 N1 C2 O1 178.41(19)
N2 N1 C2 N3 -1.1(2)
C4 N6 C3 O4 1.9(3)
C4 N6 C3 N5 -178.53(19)
C3 N6 C4 N7 -3.2(3)
C3 N6 C4 N8 178.0(2)
